data_2017208
loop_
_publ_author_name
'Seidel, R\"udiger W.'
'Sheldrick, William S.'
'Kolev, Tsonko M.'
'Koleva, Bojidarka B.'

_publ_section_title
;<i>N</i>,<i>N</i>-Diethyl-<i>N</i>'-[(<i>E</i>)-4-pyridylmethylene]benzene-1,4-diamine:
 a combined X-ray and density functional theory study
;
_journal_coeditor_code BM3080
_journal_issue 8
_journal_name_full 'Acta Crystallographica Section C'
_journal_page_first o385
_journal_page_last o387
_journal_paper_doi 10.1107/S0108270109025475
_journal_volume 65
_journal_year 2009
_chemical_formula_iupac 'C16 H19 N3'
_chemical_formula_moiety 'C16 H19 N3'
_chemical_formula_sum 'C16 H19 N3'
_chemical_formula_weight 253.34
_chemical_name_systematic
;
<i>N</i>,<i>N</i>-Diethyl-<i>N</i>'-[(<i>E</i>)-4-pyridylmethylene]benzene-
1,4-diamine
;
_space_group_IT_number 33
_symmetry_cell_setting orthorhombic
_symmetry_space_group_name_Hall 'P 2c -2n'
_symmetry_space_group_name_H-M 'P n a 21'
_atom_sites_solution_hydrogens geom
_atom_sites_solution_primary direct
_atom_sites_solution_secondary difmap
_cell_angle_alpha 90.00
_cell_angle_beta 90.00
_cell_angle_gamma 90.00
_cell_formula_units_Z 4
_cell_length_a 12.7984(5)
_cell_length_b 14.8116(6)
_cell_length_c 7.2524(3)
_cell_measurement_reflns_used 3166
_cell_measurement_temperature 110(2)
_cell_measurement_theta_max 28.7336
_cell_measurement_theta_min 2.7450
_cell_volume 1374.80(10)
_computing_cell_refinement 'CrysAlisPro (Oxford Diffraction, 2009)'
_computing_data_collection 'CrysAlisPro (Oxford Diffraction, 2009)'
_computing_data_reduction 'CrysAlisPro (Oxford Diffraction, 2009)'
_computing_molecular_graphics 'DIAMOND (Brandenburg, 2008)'
_computing_publication_material 'enCIFer (Allen <i>et al.</i>,  2004)'
_computing_structure_refinement 'SHELXL97 (Sheldrick, 2008)'
_computing_structure_solution 'SHELXS97 (Sheldrick, 2008)'
_diffrn_ambient_temperature 110(2)
_diffrn_detector_area_resol_mean 8.4171
_diffrn_measured_fraction_theta_full 0.998
_diffrn_measured_fraction_theta_max 0.998
_diffrn_measurement_device_type 'Oxford Diffraction Xcalibur2'
_diffrn_measurement_method \w
_diffrn_radiation_monochromator graphite
_diffrn_radiation_source 'Enhance (Mo) X-ray Source'
_diffrn_radiation_type 'Mo K\a'
_diffrn_radiation_wavelength 0.71073
_diffrn_reflns_av_R_equivalents 0.0405
_diffrn_reflns_av_sigmaI/netI 0.0384
_diffrn_reflns_limit_h_max 15
_diffrn_reflns_limit_h_min -15
_diffrn_reflns_limit_k_max 17
_diffrn_reflns_limit_k_min -18
_diffrn_reflns_limit_l_max 8
_diffrn_reflns_limit_l_min -8
_diffrn_reflns_number 10508
_diffrn_reflns_theta_full 26.00
_diffrn_reflns_theta_max 26.00
_diffrn_reflns_theta_min 3.18
_exptl_absorpt_coefficient_mu 0.074
_exptl_absorpt_correction_T_max 0.9924
_exptl_absorpt_correction_T_min 0.9708
_exptl_absorpt_correction_type multi-scan
_exptl_absorpt_process_details
;
ABSPACK in CrysAlisPro (Oxford Diffraction, 2009)
;
_exptl_crystal_colour yellow
_exptl_crystal_density_diffrn 1.224
_exptl_crystal_density_method 'not measured'
_exptl_crystal_description 'elongated prism'
_exptl_crystal_F_000 544
_exptl_crystal_size_max 0.36
_exptl_crystal_size_mid 0.12
_exptl_crystal_size_min 0.09
_refine_diff_density_max 0.194
_refine_diff_density_min -0.104
_refine_ls_extinction_method none
_refine_ls_goodness_of_fit_ref 0.872
_refine_ls_hydrogen_treatment constr
_refine_ls_matrix_type full
_refine_ls_number_parameters 174
_refine_ls_number_reflns 1458
_refine_ls_number_restraints 1
_refine_ls_restrained_S_all 0.872
_refine_ls_R_factor_all 0.0451
_refine_ls_R_factor_gt 0.0301
_refine_ls_shift/su_max 0.000
_refine_ls_shift/su_mean 0.000
_refine_ls_structure_factor_coef Fsqd
_refine_ls_weighting_details 'calc w = 1/[\s^2^(Fo^2^)+(0.0314P)^2^] where P=(Fo^2^+2Fc^2^)/3'
_refine_ls_weighting_scheme calc
_refine_ls_wR_factor_gt 0.0561
_refine_ls_wR_factor_ref 0.0582
_reflns_number_gt 1069
_reflns_number_total 1458
_reflns_threshold_expression I>2\s(I)
_cod_data_source_file bm3080.cif
_cod_data_source_block I
_cod_database_code 2017208
_cod_database_fobs_code 2017208

loop_
_symmetry_equiv_pos_as_xyz
'x, y, z'
'-x, -y, z+1/2'
'x+1/2, -y+1/2, z'
'-x+1/2, y+1/2, z+1/2'

loop_
_atom_site_type_symbol
_atom_site_label
_atom_site_fract_x
_atom_site_fract_y
_atom_site_fract_z
_atom_site_U_iso_or_equiv
_atom_site_adp_type
_atom_site_calc_flag
_atom_site_refinement_flags
_atom_site_occupancy
_atom_site_disorder_assembly
_atom_site_disorder_group
N N1 0.34770(13) 0.86781(9) 0.4949(3) 0.0205(4) Uani d . 1 . .
N N4 0.34535(13) 0.48833(10) 0.4434(2) 0.0201(4) Uani d . 1 . .
C C1 0.34786(17) 0.77495(11) 0.4857(3) 0.0169(4) Uani d . 1 . .
C C2 0.41766(15) 0.72274(12) 0.5929(3) 0.0181(5) Uani d . 1 . .
H H2 0.4653 0.7523 0.6733 0.022 Uiso calc R 1 . .
C C3 0.41789(16) 0.63026(13) 0.5829(3) 0.0184(5) Uani d . 1 . .
H H3 0.4651 0.5972 0.6581 0.022 Uiso calc R 1 . .
C C4 0.35054(17) 0.58332(11) 0.4651(3) 0.0169(5) Uani d . 1 . .
C C5 0.28002(16) 0.63465(12) 0.3626(3) 0.0194(5) Uani d . 1 . .
H H5 0.2316 0.6046 0.2845 0.023 Uiso calc R 1 . .
C C6 0.27831(17) 0.72731(12) 0.3711(3) 0.0186(5) Uani d . 1 . .
H H6 0.2293 0.7598 0.2983 0.022 Uiso calc R 1 . .
C C7 0.41671(16) 0.91673(12) 0.6207(3) 0.0211(5) Uani d . 1 . .
H H7A 0.4228 0.8824 0.7372 0.025 Uiso calc R 1 . .
H H7B 0.3850 0.9760 0.6499 0.025 Uiso calc R 1 . .
C C8 0.52491(16) 0.93176(13) 0.5419(3) 0.0282(5) Uani d . 1 . .
H H8A 0.5567 0.8734 0.5120 0.042 Uiso calc R 1 . .
H H8B 0.5683 0.9632 0.6330 0.042 Uiso calc R 1 . .
H H8C 0.5198 0.9684 0.4298 0.042 Uiso calc R 1 . .
C C9 0.28284(16) 0.92364(13) 0.3752(3) 0.0217(5) Uani d . 1 . .
H H9A 0.2765 0.8939 0.2534 0.026 Uiso calc R 1 . .
H H9B 0.3177 0.9826 0.3564 0.026 Uiso calc R 1 . .
C C10 0.17398(16) 0.93977(13) 0.4529(3) 0.0287(6) Uani d . 1 . .
H H10A 0.1361 0.8823 0.4592 0.043 Uiso calc R 1 . .
H H10B 0.1361 0.9817 0.3727 0.043 Uiso calc R 1 . .
H H10C 0.1796 0.9656 0.5769 0.043 Uiso calc R 1 . .
N N11 0.39597(15) 0.14779(10) 0.4753(3) 0.0244(4) Uani d . 1 . .
C C12 0.32821(18) 0.20199(13) 0.3868(3) 0.0242(6) Uani d . 1 . .
H H12 0.2750 0.1741 0.3153 0.029 Uiso calc R 1 . .
C C13 0.33026(17) 0.29515(12) 0.3923(3) 0.0206(6) Uani d . 1 . .
H H13 0.2798 0.3296 0.3269 0.025 Uiso calc R 1 . .
C C14 0.40765(17) 0.33775(11) 0.4955(3) 0.0184(5) Uani d . 1 . .
C C15 0.47914(17) 0.28272(12) 0.5879(3) 0.0209(5) Uani d . 1 . .
H H15 0.5335 0.3085 0.6599 0.025 Uiso calc R 1 . .
C C16 0.46958(19) 0.19013(13) 0.5728(3) 0.0242(5) Uani d . 1 . .
H H16 0.5191 0.1539 0.6365 0.029 Uiso calc R 1 . .
C C17 0.41526(15) 0.43628(13) 0.5119(3) 0.0179(5) Uani d . 1 . .
H H17 0.4732 0.4620 0.5747 0.021 Uiso calc R 1 . .

loop_
_atom_site_aniso_label
_atom_site_aniso_U_11
_atom_site_aniso_U_22
_atom_site_aniso_U_33
_atom_site_aniso_U_12
_atom_site_aniso_U_13
_atom_site_aniso_U_23
N1 0.0198(9) 0.0167(8) 0.0252(11) 0.0016(8) -0.0067(8) -0.0002(9)
N4 0.0230(9) 0.0192(8) 0.0181(11) 0.0019(8) 0.0010(9) -0.0006(9)
C1 0.0158(10) 0.0175(10) 0.0174(11) -0.0018(10) 0.0049(9) -0.0014(11)
C2 0.0174(13) 0.0199(10) 0.0169(13) -0.0007(9) -0.0013(11) -0.0002(10)
C3 0.0186(13) 0.0199(11) 0.0166(12) 0.0021(9) 0.0000(11) 0.0022(10)
C4 0.0179(10) 0.0157(9) 0.0172(12) -0.0018(9) 0.0036(10) -0.0002(10)
C5 0.0163(13) 0.0229(11) 0.0191(13) -0.0013(10) -0.0016(10) -0.0026(11)
C6 0.0164(13) 0.0194(11) 0.0199(13) 0.0040(9) -0.0018(11) 0.0011(10)
C7 0.0227(13) 0.0177(10) 0.0228(13) -0.0016(9) -0.0058(11) -0.0020(9)
C8 0.0270(13) 0.0293(11) 0.0282(14) -0.0057(11) -0.0031(11) 0.0032(11)
C9 0.0239(13) 0.0201(10) 0.0211(12) 0.0011(10) -0.0014(11) 0.0020(11)
C10 0.0260(13) 0.0355(12) 0.0246(13) 0.0096(10) -0.0002(11) 0.0011(12)
N11 0.0281(11) 0.0215(9) 0.0236(11) -0.0008(9) 0.0005(10) 0.0014(10)
C12 0.0244(14) 0.0261(12) 0.0223(14) -0.0035(10) 0.0003(12) -0.0029(11)
C13 0.0227(14) 0.0190(11) 0.0201(14) 0.0019(10) -0.0016(11) 0.0017(10)
C14 0.0190(12) 0.0201(11) 0.0163(12) -0.0013(9) 0.0048(10) -0.0013(10)
C15 0.0184(12) 0.0243(11) 0.0199(13) 0.0013(9) -0.0022(11) 0.0014(10)
C16 0.0263(13) 0.0242(11) 0.0220(14) 0.0055(10) 0.0012(12) 0.0055(11)
C17 0.0179(11) 0.0188(10) 0.0169(13) -0.0022(9) 0.0030(10) -0.0007(10)

loop_
_atom_type_symbol
_atom_type_description
_atom_type_scat_dispersion_real
_atom_type_scat_dispersion_imag
_atom_type_scat_source
C C 0.0033 0.0016 'International Tables Vol C Tables 4.2.6.8 and 6.1.1.4'
H H 0.0000 0.0000 'International Tables Vol C Tables 4.2.6.8 and 6.1.1.4'
N N 0.0061 0.0033 'International Tables Vol C Tables 4.2.6.8 and 6.1.1.4'

loop_
_geom_angle_atom_site_label_1
_geom_angle_atom_site_label_2
_geom_angle_atom_site_label_3
_geom_angle_site_symmetry_1
_geom_angle_site_symmetry_3
_geom_angle
_geom_angle_publ_flag
C1 N1 C9 . . 122.57(19) ?
C1 N1 C7 . . 121.64(18) ?
C9 N1 C7 . . 115.73(14) ?
C17 N4 C4 . . 121.43(18) ?
N1 C1 C6 . . 121.9(2) ?
N1 C1 C2 . . 121.4(2) ?
C6 C1 C2 . . 116.74(14) ?
C3 C2 C1 . . 121.23(19) ?
C3 C2 H2 . . 119.4 ?
C1 C2 H2 . . 119.4 ?
C2 C3 C4 . . 121.82(19) ?
C2 C3 H3 . . 119.1 ?
C4 C3 H3 . . 119.1 ?
C5 C4 C3 . . 116.96(15) ?
C5 C4 N4 . . 116.84(19) ?
C3 C4 N4 . . 126.18(18) ?
C6 C5 C4 . . 122.1(2) ?
C6 C5 H5 . . 119.0 ?
C4 C5 H5 . . 119.0 ?
C5 C6 C1 . . 121.13(19) ?
C5 C6 H6 . . 119.4 ?
C1 C6 H6 . . 119.4 ?
N1 C7 C8 . . 112.96(18) ?
N1 C7 H7A . . 109.0 ?
C8 C7 H7A . . 109.0 ?
N1 C7 H7B . . 109.0 ?
C8 C7 H7B . . 109.0 ?
H7A C7 H7B . . 107.8 ?
C7 C8 H8A . . 109.5 ?
C7 C8 H8B . . 109.5 ?
H8A C8 H8B . . 109.5 ?
C7 C8 H8C . . 109.5 ?
H8A C8 H8C . . 109.5 ?
H8B C8 H8C . . 109.5 ?
N1 C9 C10 . . 112.95(19) ?
N1 C9 H9A . . 109.0 ?
C10 C9 H9A . . 109.0 ?
N1 C9 H9B . . 109.0 ?
C10 C9 H9B . . 109.0 ?
H9A C9 H9B . . 107.8 ?
C9 C10 H10A . . 109.5 ?
C9 C10 H10B . . 109.5 ?
H10A C10 H10B . . 109.5 ?
C9 C10 H10C . . 109.5 ?
H10A C10 H10C . . 109.5 ?
H10B C10 H10C . . 109.5 ?
C16 N11 C12 . . 115.32(17) ?
N11 C12 C13 . . 124.8(2) ?
N11 C12 H12 . . 117.6 ?
C13 C12 H12 . . 117.6 ?
C12 C13 C14 . . 118.8(2) ?
C12 C13 H13 . . 120.6 ?
C14 C13 H13 . . 120.6 ?
C13 C14 C15 . . 117.34(17) ?
C13 C14 C17 . . 122.78(19) ?
C15 C14 C17 . . 119.9(2) ?
C16 C15 C14 . . 118.9(2) ?
C16 C15 H15 . . 120.5 ?
C14 C15 H15 . . 120.5 ?
N11 C16 C15 . . 124.8(2) ?
N11 C16 H16 . . 117.6 ?
C15 C16 H16 . . 117.6 ?
N4 C17 C14 . . 121.37(18) ?
N4 C17 H17 . . 119.3 ?
C14 C17 H17 . . 119.3 ?

loop_
_geom_bond_atom_site_label_1
_geom_bond_atom_site_label_2
_geom_bond_site_symmetry_2
_geom_bond_distance
_geom_bond_publ_flag
N1 C1 . 1.377(2) ?
N1 C9 . 1.458(3) ?
N1 C7 . 1.462(2) ?
N4 C17 . 1.281(2) ?
N4 C4 . 1.417(2) ?
C1 C6 . 1.408(3) ?
C1 C2 . 1.414(3) ?
C2 C3 . 1.372(2) ?
C2 H2 . 0.9500 ?
C3 C4 . 1.399(3) ?
C3 H3 . 0.9500 ?
C4 C5 . 1.395(3) ?
C5 C6 . 1.374(2) ?
C5 H5 . 0.9500 ?
C6 H6 . 0.9500 ?
C7 C8 . 1.514(3) ?
C7 H7A . 0.9900 ?
C7 H7B . 0.9900 ?
C8 H8A . 0.9800 ?
C8 H8B . 0.9800 ?
C8 H8C . 0.9800 ?
C9 C10 . 1.522(3) ?
C9 H9A . 0.9900 ?
C9 H9B . 0.9900 ?
C10 H10A . 0.9800 ?
C10 H10B . 0.9800 ?
C10 H10C . 0.9800 ?
N11 C16 . 1.334(3) ?
N11 C12 . 1.345(3) ?
C12 C13 . 1.381(3) ?
C12 H12 . 0.9500 ?
C13 C14 . 1.393(3) ?
C13 H13 . 0.9500 ?
C14 C15 . 1.397(3) ?
C14 C17 . 1.467(2) ?
C15 C16 . 1.381(2) ?
C15 H15 . 0.9500 ?
C16 H16 . 0.9500 ?
C17 H17 . 0.9500 ?

loop_
_geom_hbond_atom_site_label_D
_geom_hbond_atom_site_label_H
_geom_hbond_atom_site_label_A
_geom_hbond_site_symmetry_A
_geom_hbond_distance_DH
_geom_hbond_distance_HA
_geom_hbond_distance_DA
_geom_hbond_angle_DHA
C2 H2 Cg1 2_665 0.95 2.83 3.700(2) 153
C6 H6 Cg1 4_554 0.95 2.84 3.633(2) 142
C12 H12 Cg2 4_544 0.95 2.92 3.754(2) 147
C15 H15 Cg2 2_665 0.95 2.75 3.623(2) 152

loop_
_cod_related_entry_id
_cod_related_entry_database
_cod_related_entry_code
1 ChemSpider 24726476
